data_4306843
loop_
_publ_author_name
'Masato Kujime'
'Takuya Kurahashi'
'Masaaki Tomura'
'Hiroshi Fujii'

_publ_section_title
;
63Cu NMR Spectroscopy of Copper(I) Complexes with Various Tridentate
Ligands: CO as a Useful 63Cu NMR Probe for Sharpening 63Cu NMR Signals and
Analyzing the Electronic Donor Effect of a Ligand
;
_journal_name_full 'Inorganic Chemistry'
_journal_page_first 541
_journal_page_last 551
_journal_paper_doi 10.1021/ic060745r
_journal_volume 46
_journal_year 2007
_chemical_formula_sum 'C25 H38 Cl5 Cu N6 O6'
_chemical_formula_weight 759.42
_space_group_IT_number 19
_symmetry_cell_setting orthorhombic
_symmetry_Int_Tables_number 19
_symmetry_space_group_name_Hall 'P 2ac 2ab'
_symmetry_space_group_name_H-M 'P 21 21 21'
_cell_angle_alpha 90
_cell_angle_beta 90
_cell_angle_gamma 90
_cell_formula_units_Z 4
_cell_length_a 17.289(2)
_cell_length_b 22.316(4)
_cell_length_c 8.866(1)
_cell_measurement_temperature 173.2
_cell_volume 3420.7(8)
_computing_cell_refinement PROCESS
_computing_data_collection PROCESS
_computing_data_reduction 'teXsan Ver. 1.11'
_computing_publication_material 'teXsan Ver. 1.11'
_computing_structure_refinement 'teXsan Ver. 1.10'
_computing_structure_solution SIR92
_diffrn_detector_area_resol_mean 10.00
_diffrn_measured_fraction_theta_max 0.9091
_diffrn_measurement_device_type 'Rigaku RAXIS-IV Imaging Plate'
_diffrn_measurement_method \w
_diffrn_radiation_type 'Mo K\a'
_diffrn_radiation_wavelength 0.7107
_diffrn_reflns_av_R_equivalents 0.049
_diffrn_reflns_limit_h_max 20
_diffrn_reflns_limit_h_min 0
_diffrn_reflns_limit_k_max 27
_diffrn_reflns_limit_k_min 0
_diffrn_reflns_limit_l_max 10
_diffrn_reflns_limit_l_min 0
_diffrn_reflns_number 3334
_diffrn_reflns_theta_full 25.66
_diffrn_reflns_theta_max 25.66
_exptl_absorpt_coefficient_mu 1.074
_exptl_absorpt_correction_type none
_exptl_crystal_colour clear
_exptl_crystal_density_diffrn 1.475
_exptl_crystal_density_method 'not measured'
_exptl_crystal_description unknown
_exptl_crystal_size_max 0.500
_exptl_crystal_size_mid 0.400
_exptl_crystal_size_min 0.400
_refine_diff_density_max 0.61
_refine_diff_density_min -0.58
_refine_ls_extinction_coef 0.061(2)
_refine_ls_extinction_method 'Zachariasen(1967) type 2 Gaussian isotropic'
_refine_ls_goodness_of_fit_ref 1.460
_refine_ls_hydrogen_treatment noref
_refine_ls_number_parameters 390
_refine_ls_number_reflns 3322
_refine_ls_R_factor_gt 0.0429
_refine_ls_shift/su_max 0.0202
_refine_ls_structure_factor_coef Fsqd
_refine_ls_weighting_details 'w = 1/[\s^2^(Fo^2^) + (0.05000(Max(Fo^2^,0) + 2Fc^2^)/3)^2^]'
_refine_ls_weighting_scheme calc
_refine_ls_wR_factor_ref 0.1109
_reflns_number_gt 3252
_reflns_number_total 3322
_reflns_threshold_expression F^2^>2.0\s(F^2^)
_cod_data_source_file ic060745rsi20060502_034204.cif
_cod_data_source_block iPr-TIC
_cod_original_cell_volume 3421(1)
_cod_original_sg_symbol_H-M 'P 21 21 21 '
_cod_original_formula_sum 'C25 H38 Cl5 Cu N6 O6 '
_cod_database_code 4306843

loop_
_symmetry_equiv_pos_as_xyz
x,y,z
1/2-x,-y,1/2+z
1/2+x,1/2-y,-z
-x,1/2+y,1/2-z

loop_
_atom_site_label
_atom_site_type_symbol
_atom_site_fract_x
_atom_site_fract_y
_atom_site_fract_z
_atom_site_U_iso_or_equiv
_atom_site_adp_type
_atom_site_occupancy
_atom_site_calc_flag
_atom_site_refinement_flags
_atom_site_disorder_assembly
_atom_site_disorder_group
Cu(1) Cu 0.63273(3) 0.10588(2) 0.66684(5) 0.0239(1) Uani 1.00 d . . .
Cl(1) Cl 0.55295(6) 0.40832(4) 0.4456(1) 0.0306(2) Uani 1.00 d . . .
Cl(2) Cl 0.64191(9) 0.35945(6) 0.9951(1) 0.0525(4) Uani 1.00 d . . .
Cl(3) Cl 0.7361(1) 0.30159(7) 0.7655(2) 0.0708(5) Uani 1.00 d . . .
Cl(4) Cl 0.8110(1) 0.45415(6) 1.2717(2) 0.0626(4) Uani 1.00 d . . .
Cl(5) Cl 0.86170(9) 0.37604(6) 1.0260(2) 0.0551(4) Uani 1.00 d . . .
O(1) O 0.7358(3) 0.0116(2) 0.7728(7) 0.095(2) Uani 1.00 d . . .
O(2) O 0.4802(2) 0.2465(1) 0.4669(3) 0.0252(7) Uani 1.00 d . . .
O(3) O 0.5226(2) 0.3643(1) 0.5511(3) 0.0370(8) Uani 1.00 d . . .
O(4) O 0.5060(3) 0.4616(1) 0.4500(4) 0.050(1) Uani 1.00 d . . .
O(5) O 0.5521(2) 0.3835(1) 0.2964(3) 0.0460(9) Uani 1.00 d . . .
O(6) O 0.6297(2) 0.4227(2) 0.4887(5) 0.060(1) Uani 1.00 d . . .
N(1) N 0.6709(2) 0.1743(1) 0.5283(3) 0.0207(7) Uani 1.00 d . . .
N(2) N 0.5381(2) 0.0908(1) 0.5287(3) 0.0213(7) Uani 1.00 d . . .
N(3) N 0.5701(2) 0.1681(1) 0.7928(3) 0.0241(7) Uani 1.00 d . . .
N(4) N 0.7223(2) 0.2470(1) 0.3960(4) 0.0248(7) Uani 1.00 d . . .
N(5) N 0.4334(2) 0.0661(1) 0.4019(4) 0.0251(7) Uani 1.00 d . . .
N(6) N 0.5102(2) 0.2316(1) 0.9407(4) 0.0292(8) Uani 1.00 d . . .
C(1) C 0.7368(2) 0.1960(2) 0.4755(4) 0.0236(8) Uani 1.00 d . . .
C(2) C 0.6442(2) 0.2578(2) 0.3987(4) 0.0242(8) Uani 1.00 d . . .
C(3) C 0.6127(2) 0.2126(2) 0.4819(4) 0.0213(8) Uani 1.00 d . . .
C(4) C 0.4962(2) 0.0451(1) 0.4762(4) 0.0228(8) Uani 1.00 d . . .
C(5) C 0.4351(2) 0.1282(2) 0.4065(4) 0.0231(8) Uani 1.00 d . . .
C(6) C 0.4994(2) 0.1426(1) 0.4859(4) 0.0216(8) Uani 1.00 d . . .
C(7) C 0.5585(3) 0.1844(2) 0.9342(4) 0.0279(9) Uani 1.00 d . . .
C(8) C 0.4898(3) 0.2471(2) 0.7948(4) 0.0279(9) Uani 1.00 d . . .
C(9) C 0.5275(2) 0.2077(2) 0.7037(4) 0.0212(8) Uani 1.00 d . . .
C(10) C 0.8156(2) 0.1693(2) 0.4955(5) 0.0293(9) Uani 1.00 d . . .
C(11) C 0.8385(3) 0.1671(2) 0.6635(5) 0.035(1) Uani 1.00 d . . .
C(12) C 0.8192(3) 0.1069(2) 0.4245(6) 0.047(1) Uani 1.00 d . . .
C(13) C 0.7784(3) 0.2863(2) 0.3207(6) 0.039(1) Uani 1.00 d . . .
C(14) C 0.5161(3) -0.0205(2) 0.4903(5) 0.0280(9) Uani 1.00 d . . .
C(15) C 0.5109(3) -0.0404(2) 0.6556(5) 0.036(1) Uani 1.00 d . . .
C(16) C 0.5948(3) -0.0341(2) 0.4222(5) 0.039(1) Uani 1.00 d . . .
C(17) C 0.3715(3) 0.0311(2) 0.3295(5) 0.035(1) Uani 1.00 d . . .
C(18) C 0.5971(3) 0.1567(2) 1.0706(5) 0.039(1) Uani 1.00 d . . .
C(19) C 0.5756(4) 0.0908(2) 1.0897(5) 0.049(1) Uani 1.00 d . . .
C(20) C 0.6822(4) 0.1666(2) 1.0635(6) 0.051(1) Uani 1.00 d . . .
C(21) C 0.4791(3) 0.2614(2) 1.0754(5) 0.043(1) Uani 1.00 d . . .
C(22) C 0.5297(2) 0.2034(2) 0.5328(4) 0.0203(8) Uani 1.00 d . . .
C(23) C 0.6948(3) 0.0482(2) 0.7352(6) 0.045(1) Uani 1.00 d . . .
C(24) C 0.8905(4) 0.4293(3) 1.1580(7) 0.059(1) Uani 1.00 d . . .
C(25) C 0.6684(4) 0.3564(3) 0.8062(6) 0.065(2) Uani 1.00 d . . .
H(1) H 0.6169 0.2903 0.3521 0.0239 Uiso 1.00 calc . . .
H(2) H 0.3982 0.1552 0.3617 0.0255 Uiso 1.00 calc . . .
H(3) H 0.4564 0.2786 0.7638 0.0317 Uiso 1.00 calc . . .
H(4) H 0.8528 0.1951 0.4436 0.0294 Uiso 1.00 calc . . .
H(5) H 0.4787 -0.0430 0.4348 0.0311 Uiso 1.00 calc . . .
H(6) H 0.5804 0.1785 1.1557 0.0435 Uiso 1.00 calc . . .
H(7) H 0.8021 0.1413 0.7156 0.0392 Uiso 1.00 calc . . .
H(8) H 0.8886 0.1510 0.6760 0.0392 Uiso 1.00 calc . . .
H(9) H 0.8357 0.2057 0.7076 0.0392 Uiso 1.00 calc . . .
H(10) H 0.7830 0.0817 0.4723 0.0487 Uiso 1.00 calc . . .
H(11) H 0.8053 0.1099 0.3184 0.0487 Uiso 1.00 calc . . .
H(12) H 0.8694 0.0910 0.4310 0.0487 Uiso 1.00 calc . . .
H(13) H 0.4614 -0.0315 0.6930 0.0383 Uiso 1.00 calc . . .
H(14) H 0.5219 -0.0815 0.6636 0.0383 Uiso 1.00 calc . . .
H(15) H 0.5489 -0.0181 0.7121 0.0383 Uiso 1.00 calc . . .
H(16) H 0.6054 -0.0751 0.4255 0.0463 Uiso 1.00 calc . . .
H(17) H 0.5941 -0.0214 0.3166 0.0463 Uiso 1.00 calc . . .
H(18) H 0.6333 -0.0117 0.4721 0.0463 Uiso 1.00 calc . . .
H(19) H 0.5180 0.0872 1.0966 0.0586 Uiso 1.00 calc . . .
H(20) H 0.5897 0.0670 1.0044 0.0586 Uiso 1.00 calc . . .
H(21) H 0.5955 0.0737 1.1782 0.0586 Uiso 1.00 calc . . .
H(22) H 0.7073 0.1475 1.1515 0.0605 Uiso 1.00 calc . . .
H(23) H 0.7044 0.1436 0.9769 0.0605 Uiso 1.00 calc . . .
H(24) H 0.6980 0.2054 1.0563 0.0605 Uiso 1.00 calc . . .
H(25) H 0.8302 0.2720 0.3330 0.0472 Uiso 1.00 calc . . .
H(26) H 0.7677 0.2884 0.2145 0.0472 Uiso 1.00 calc . . .
H(27) H 0.7762 0.3265 0.3599 0.0472 Uiso 1.00 calc . . .
H(28) H 0.3234 0.0398 0.3799 0.0373 Uiso 1.00 calc . . .
H(29) H 0.3674 0.0408 0.2274 0.0373 Uiso 1.00 calc . . .
H(30) H 0.3820 -0.0106 0.3415 0.0373 Uiso 1.00 calc . . .
H(31) H 0.5021 0.2425 1.1624 0.0458 Uiso 1.00 calc . . .
H(32) H 0.4945 0.3024 1.0745 0.0458 Uiso 1.00 calc . . .
H(33) H 0.4255 0.2580 1.0797 0.0458 Uiso 1.00 calc . . .
H(34) H 0.9120 0.4631 1.1082 0.0687 Uiso 1.00 calc . . .
H(35) H 0.9290 0.4125 1.2233 0.0687 Uiso 1.00 calc . . .
H(36) H 0.6248 0.3534 0.7462 0.0840 Uiso 1.00 calc . . .
H(37) H 0.6926 0.3964 0.7836 0.0840 Uiso 1.00 calc . . .
H(38) H 0.4983 0.2862 0.4987 0.0488 Uiso 1.00 calc . . .

loop_
_atom_site_aniso_label
_atom_site_aniso_U_11
_atom_site_aniso_U_22
_atom_site_aniso_U_33
_atom_site_aniso_U_12
_atom_site_aniso_U_13
_atom_site_aniso_U_23
Cu(1) 0.0230(2) 0.0216(2) 0.0271(2) 0.0009(2) -0.0044(2) 0.0040(2)
Cl(1) 0.0378(6) 0.0234(4) 0.0305(5) 0.0016(4) -0.0007(4) 0.0010(3)
Cl(2) 0.0509(8) 0.0623(8) 0.0442(6) 0.0127(6) 0.0041(6) -0.0012(5)
Cl(3) 0.075(1) 0.0779(9) 0.0595(8) 0.0206(8) 0.0023(8) -0.0270(8)
Cl(4) 0.0656(10) 0.0612(8) 0.0610(8) 0.0030(7) -0.0027(7) -0.0003(7)
Cl(5) 0.0570(8) 0.0515(6) 0.0567(7) -0.0115(6) 0.0019(7) 0.0002(6)
O(1) 0.061(3) 0.049(2) 0.177(6) 0.004(2) -0.052(3) 0.053(3)
O(2) 0.024(1) 0.024(1) 0.027(1) 0.008(1) -0.003(1) 0.001(1)
O(3) 0.054(2) 0.023(1) 0.035(1) 0.000(1) 0.003(1) 0.005(1)
O(4) 0.067(3) 0.026(1) 0.057(2) 0.017(1) 0.008(2) 0.001(1)
O(5) 0.078(3) 0.035(2) 0.025(1) 0.011(2) 0.004(2) 0.000(1)
O(6) 0.042(2) 0.065(2) 0.073(2) -0.015(2) -0.014(2) 0.020(2)
N(1) 0.019(1) 0.021(1) 0.022(1) 0.000(1) -0.004(1) -0.001(1)
N(2) 0.023(2) 0.021(1) 0.020(1) -0.001(1) 0.001(1) -0.001(1)
N(3) 0.029(2) 0.024(1) 0.019(1) -0.001(1) -0.002(1) 0.001(1)
N(4) 0.027(1) 0.021(1) 0.027(1) -0.007(1) 0.001(1) 0.002(1)
N(5) 0.023(2) 0.023(1) 0.030(1) -0.002(1) -0.004(1) -0.003(1)
N(6) 0.038(2) 0.030(2) 0.020(1) -0.002(1) 0.001(1) -0.005(1)
C(1) 0.020(2) 0.026(2) 0.025(2) -0.002(1) -0.002(1) 0.000(1)
C(2) 0.026(2) 0.021(2) 0.026(2) 0.000(1) -0.002(1) 0.001(1)
C(3) 0.020(2) 0.024(2) 0.019(2) 0.001(1) -0.002(1) -0.001(1)
C(4) 0.023(2) 0.020(1) 0.025(2) -0.002(1) 0.000(1) 0.002(1)
C(5) 0.023(2) 0.022(1) 0.023(2) 0.002(1) -0.002(1) 0.000(1)
C(6) 0.023(2) 0.019(1) 0.022(2) 0.002(1) 0.000(1) -0.001(1)
C(7) 0.037(2) 0.026(2) 0.021(1) -0.007(1) -0.001(1) -0.001(1)
C(8) 0.033(2) 0.028(2) 0.023(2) 0.003(2) 0.002(1) 0.000(1)
C(9) 0.022(2) 0.022(2) 0.019(1) -0.002(1) -0.001(1) 0.001(1)
C(10) 0.018(2) 0.037(2) 0.032(2) 0.001(1) -0.001(2) 0.005(2)
C(11) 0.030(2) 0.041(2) 0.035(2) 0.003(2) -0.008(2) 0.002(2)
C(12) 0.032(3) 0.050(2) 0.059(3) 0.015(2) -0.004(2) -0.014(2)
C(13) 0.029(2) 0.037(2) 0.051(3) -0.013(2) 0.006(2) 0.011(2)
C(14) 0.034(2) 0.018(1) 0.032(2) -0.004(1) -0.001(2) -0.001(1)
C(15) 0.050(3) 0.024(2) 0.034(2) -0.001(2) 0.003(2) 0.009(2)
C(16) 0.044(2) 0.032(2) 0.042(2) 0.010(2) 0.008(2) -0.001(2)
C(17) 0.030(2) 0.032(2) 0.042(2) -0.008(2) -0.013(2) -0.006(2)
C(18) 0.058(2) 0.036(2) 0.022(2) 0.000(2) -0.005(2) 0.001(2)
C(19) 0.072(4) 0.041(2) 0.035(2) -0.006(2) -0.001(2) 0.016(2)
C(20) 0.059(2) 0.056(3) 0.039(2) -0.015(3) -0.020(2) 0.005(2)
C(21) 0.053(3) 0.055(3) 0.022(2) -0.001(2) 0.012(2) -0.011(2)
C(22) 0.020(2) 0.020(1) 0.021(1) 0.000(1) -0.003(1) 0.000(1)
C(23) 0.036(3) 0.030(2) 0.069(3) -0.008(1) -0.014(2) 0.015(2)
C(24) 0.053(3) 0.073(3) 0.050(3) -0.020(2) -0.009(2) 0.002(2)
C(25) 0.065(4) 0.087(4) 0.042(2) 0.023(3) 0.000(2) 0.012(3)

loop_
_atom_type_symbol
_atom_type_description
_atom_type_scat_dispersion_real
_atom_type_scat_dispersion_imag
_atom_type_scat_source
C C 0.003 0.002
;International Tables for Crystallography
(1992, Vol. C, Tables 4.2.6.8 and 6.1.1.1)
;
H H 0.000 0.000
;International Tables for Crystallography
(1992, Vol. C, Table 6.1.1.2)
;
N N 0.006 0.003
;International Tables for Crystallography
(1992, Vol. C, Tables 4.2.6.8 and 6.1.1.1)
;
O O 0.011 0.006
;International Tables for Crystallography
(1992, Vol. C, Tables 4.2.6.8 and 6.1.1.1)
;
Cu Cu 0.320 1.265
;International Tables for Crystallography
(1992, Vol. C, Tables 4.2.6.8 and 6.1.1.1)
;
Cl Cl 0.148 0.159
;International Tables for Crystallography
(1992, Vol. C, Tables 4.2.6.8 and 6.1.1.1)
;

loop_
_geom_angle_atom_site_label_1
_geom_angle_atom_site_label_2
_geom_angle_atom_site_label_3
_geom_angle
_geom_angle_site_symmetry_1
_geom_angle_site_symmetry_2
_geom_angle_site_symmetry_3
_geom_angle_publ_flag
N(1) Cu(1) N(2) 91.2(1) . . . yes
N(1) Cu(1) N(3) 89.6(1) . . . yes
N(1) Cu(1) C(23) 122.9(2) . . . yes
N(2) Cu(1) N(3) 90.9(1) . . . yes
N(2) Cu(1) C(23) 124.0(2) . . . yes
N(3) Cu(1) C(23) 127.7(2) . . . yes
O(3) Cl(1) O(4) 109.7(3) . . . yes
O(3) Cl(1) O(5) 109.2(2) . . . yes
O(3) Cl(1) O(6) 108.5(3) . . . yes
O(4) Cl(1) O(5) 109.7(3) . . . yes
O(4) Cl(1) O(6) 109.5(3) . . . yes
O(5) Cl(1) O(6) 110.2(3) . . . yes
Cu(1) N(1) C(1) 139.1(3) . . . yes
Cu(1) N(1) C(3) 113.7(3) . . . yes
C(1) N(1) C(3) 107.1(3) . . . yes
Cu(1) N(2) C(4) 139.4(3) . . . yes
Cu(1) N(2) C(6) 114.0(3) . . . yes
C(4) N(2) C(6) 106.2(4) . . . yes
Cu(1) N(3) C(7) 140.5(3) . . . yes
Cu(1) N(3) C(9) 113.1(3) . . . yes
C(7) N(3) C(9) 106.4(4) . . . yes
C(1) N(4) C(2) 108.7(4) . . . yes
C(1) N(4) C(13) 127.8(4) . . . yes
C(2) N(4) C(13) 123.5(4) . . . yes
C(4) N(5) C(5) 108.3(4) . . . yes
C(4) N(5) C(17) 127.8(4) . . . yes
C(5) N(5) C(17) 124.0(4) . . . yes
C(7) N(6) C(8) 108.2(4) . . . yes
C(7) N(6) C(21) 128.0(4) . . . yes
C(8) N(6) C(21) 123.7(4) . . . yes
N(1) C(1) N(4) 109.3(4) . . . yes
N(1) C(1) C(10) 126.5(4) . . . yes
N(4) C(1) C(10) 124.2(4) . . . yes
N(4) C(2) C(3) 105.7(4) . . . yes
N(1) C(3) C(2) 109.2(4) . . . yes
N(1) C(3) C(22) 121.1(4) . . . yes
C(2) C(3) C(22) 129.6(4) . . . yes
N(2) C(4) N(5) 110.0(4) . . . yes
N(2) C(4) C(14) 126.1(4) . . . yes
N(5) C(4) C(14) 123.9(4) . . . yes
N(5) C(5) C(6) 105.7(4) . . . yes
N(2) C(6) C(5) 109.9(4) . . . yes
N(2) C(6) C(22) 120.3(4) . . . yes
C(5) C(6) C(22) 129.8(4) . . . yes
N(3) C(7) N(6) 110.6(4) . . . yes
N(3) C(7) C(18) 125.3(5) . . . yes
N(6) C(7) C(18) 124.1(4) . . . yes
N(6) C(8) C(9) 105.8(4) . . . yes
N(3) C(9) C(8) 109.0(4) . . . yes
N(3) C(9) C(22) 120.8(4) . . . yes
C(8) C(9) C(22) 130.1(4) . . . yes
C(1) C(10) C(11) 111.2(4) . . . yes
C(1) C(10) C(12) 110.5(4) . . . yes
C(11) C(10) C(12) 111.0(4) . . . yes
C(4) C(14) C(15) 110.3(4) . . . yes
C(4) C(14) C(16) 111.4(4) . . . yes
C(15) C(14) C(16) 112.0(4) . . . yes
C(7) C(18) C(19) 112.1(5) . . . yes
C(7) C(18) C(20) 110.0(5) . . . yes
C(19) C(18) C(20) 112.8(5) . . . yes
O(2) C(22) C(3) 111.0(3) . . . yes
O(2) C(22) C(6) 106.6(4) . . . yes
O(2) C(22) C(9) 110.8(4) . . . yes
C(3) C(22) C(6) 111.5(4) . . . yes
C(3) C(22) C(9) 108.2(4) . . . yes
C(6) C(22) C(9) 108.7(4) . . . yes
Cu(1) C(23) O(1) 177.0(7) . . . yes
Cl(4) C(24) Cl(5) 111.8(4) . . . yes
Cl(2) C(25) Cl(3) 114.0(4) . . . yes

loop_
_geom_bond_atom_site_label_1
_geom_bond_atom_site_label_2
_geom_bond_distance
_geom_bond_site_symmetry_1
_geom_bond_site_symmetry_2
_geom_bond_publ_flag
Cu(1) N(1) 2.067(4) . . yes
Cu(1) N(2) 2.072(4) . . yes
Cu(1) N(3) 2.085(4) . . yes
Cu(1) C(23) 1.782(6) . . yes
Cl(1) O(3) 1.455(4) . . yes
Cl(1) O(4) 1.440(4) . . yes
Cl(1) O(5) 1.434(4) . . yes
Cl(1) O(6) 1.418(5) . . yes
Cl(2) C(25) 1.737(7) . . yes
Cl(3) C(25) 1.730(8) . . yes
Cl(4) C(24) 1.792(8) . . yes
Cl(5) C(24) 1.740(7) . . yes
O(1) C(23) 1.133(7) . . yes
O(2) C(22) 1.414(5) . . yes
N(1) C(1) 1.325(6) . . yes
N(1) C(3) 1.383(6) . . yes
N(2) C(4) 1.334(6) . . yes
N(2) C(6) 1.388(5) . . yes
N(3) C(7) 1.321(6) . . yes
N(3) C(9) 1.396(6) . . yes
N(4) C(1) 1.360(6) . . yes
N(4) C(2) 1.372(6) . . yes
N(4) C(13) 1.469(6) . . yes
N(5) C(4) 1.353(6) . . yes
N(5) C(5) 1.387(6) . . yes
N(5) C(17) 1.473(6) . . yes
N(6) C(7) 1.345(7) . . yes
N(6) C(8) 1.384(6) . . yes
N(6) C(21) 1.469(6) . . yes
C(1) C(10) 1.498(7) . . yes
C(2) C(3) 1.364(6) . . yes
C(3) C(22) 1.518(6) . . yes
C(4) C(14) 1.510(6) . . yes
C(5) C(6) 1.353(6) . . yes
C(6) C(22) 1.515(6) . . yes
C(7) C(18) 1.514(7) . . yes
C(8) C(9) 1.360(6) . . yes
C(9) C(22) 1.519(6) . . yes
C(10) C(11) 1.542(7) . . yes
C(10) C(12) 1.530(8) . . yes
C(14) C(15) 1.534(7) . . yes
C(14) C(16) 1.519(8) . . yes
C(18) C(19) 1.525(7) . . yes
C(18) C(20) 1.490(10) . . yes

loop_
_geom_contact_atom_site_label_1
_geom_contact_atom_site_label_2
_geom_contact_distance
_geom_contact_site_symmetry_1
_geom_contact_site_symmetry_2
_geom_contact_publ_flag
Cl(2) O(5) 3.136(4) . 1_556 ?
Cl(3) C(1) 3.488(5) . . ?
Cl(3) N(4) 3.504(4) . . ?
Cl(3) Cl(5) 3.579(3) . . ?
Cl(3) C(11) 3.600(6) . . ?
Cl(5) N(6) 3.528(5) . 3_557 ?
Cl(5) C(13) 3.592(6) . 1_556 ?
O(1) C(12) 3.115(8) . 2_655 ?
O(1) C(16) 3.253(9) . 2_655 ?
O(2) O(3) 2.828(4) . . ?
O(2) C(11) 3.324(6) . 3_456 ?
O(2) C(10) 3.425(6) . 3_456 ?
O(2) C(21) 3.486(6) . 1_554 ?
O(3) C(25) 3.392(9) . . ?
O(3) C(15) 3.409(6) . 4_656 ?
O(3) C(8) 3.439(6) . . ?
O(3) C(2) 3.448(6) . . ?
O(3) C(12) 3.581(8) . 3_456 ?
O(3) C(22) 3.595(5) . . ?
O(4) C(19) 3.231(7) . 4_656 ?
O(4) C(15) 3.509(7) . 4_656 ?
O(4) C(24) 3.541(8) . 2_664 ?
O(5) C(2) 3.351(6) . . ?
O(5) C(14) 3.526(6) . 4_655 ?
O(5) C(21) 3.585(7) . 1_554 ?
O(6) C(25) 3.251(8) . . ?
N(4) C(20) 3.520(7) . 1_554 ?

loop_
_geom_torsion_atom_site_label_1
_geom_torsion_atom_site_label_2
_geom_torsion_atom_site_label_3
_geom_torsion_atom_site_label_4
_geom_torsion
_geom_torsion_site_symmetry_1
_geom_torsion_site_symmetry_2
_geom_torsion_site_symmetry_3
_geom_torsion_site_symmetry_4
_geom_torsion_publ_flag
Cu(1) N(1) C(1) N(4) -174.7(3) . . . . yes
Cu(1) N(1) C(1) C(10) 6.3(8) . . . . yes
Cu(1) N(1) C(3) C(2) 176.5(3) . . . . yes
Cu(1) N(1) C(3) C(22) 0.5(5) . . . . yes
Cu(1) N(2) C(4) N(5) 172.3(3) . . . . yes
Cu(1) N(2) C(4) C(14) -10.0(8) . . . . yes
Cu(1) N(2) C(6) C(5) -175.1(3) . . . . yes
Cu(1) N(2) C(6) C(22) 3.3(5) . . . . yes
Cu(1) N(3) C(7) N(6) 178.2(4) . . . . yes
Cu(1) N(3) C(7) C(18) 1.4(9) . . . . yes
Cu(1) N(3) C(9) C(8) -178.9(3) . . . . yes
Cu(1) N(3) C(9) C(22) -0.5(5) . . . . yes
O(1) C(23) Cu(1) N(1) -37(10) . . . . yes
O(1) C(23) Cu(1) N(2) 79(10) . . . . yes
O(1) C(23) Cu(1) N(3) -157(10) . . . . yes
O(2) C(22) C(3) N(1) -177.8(3) . . . . yes
O(2) C(22) C(3) C(2) 7.1(6) . . . . yes
O(2) C(22) C(6) N(2) 177.5(4) . . . . yes
O(2) C(22) C(6) C(5) -4.5(6) . . . . yes
O(2) C(22) C(9) N(3) 178.0(4) . . . . yes
O(2) C(22) C(9) C(8) -3.9(7) . . . . yes
N(1) Cu(1) N(2) C(4) 142.2(5) . . . . yes
N(1) Cu(1) N(2) C(6) -46.2(3) . . . . yes
N(1) Cu(1) N(3) C(7) -130.7(6) . . . . yes
N(1) Cu(1) N(3) C(9) 46.6(3) . . . . yes
N(1) C(1) N(4) C(2) 0.0(5) . . . . yes
N(1) C(1) N(4) C(13) 178.6(4) . . . . yes
N(1) C(1) C(10) C(11) -62.4(6) . . . . yes
N(1) C(1) C(10) C(12) 61.3(6) . . . . yes
N(1) C(3) C(2) N(4) -0.5(5) . . . . yes
N(1) C(3) C(22) C(6) -59.0(5) . . . . yes
N(1) C(3) C(22) C(9) 60.5(5) . . . . yes
N(2) Cu(1) N(1) C(1) -141.8(5) . . . . yes
N(2) Cu(1) N(1) C(3) 44.1(3) . . . . yes
N(2) Cu(1) N(3) C(7) 138.1(5) . . . . yes
N(2) Cu(1) N(3) C(9) -44.6(3) . . . . yes
N(2) C(4) N(5) C(5) 0.2(5) . . . . yes
N(2) C(4) N(5) C(17) -178.7(4) . . . . yes
N(2) C(4) C(14) C(15) 68.0(6) . . . . yes
N(2) C(4) C(14) C(16) -57.0(6) . . . . yes
N(2) C(6) C(5) N(5) 0.9(5) . . . . yes
N(2) C(6) C(22) C(3) 56.1(5) . . . . yes
N(2) C(6) C(22) C(9) -63.1(5) . . . . yes
N(3) Cu(1) N(1) C(1) 127.4(5) . . . . yes
N(3) Cu(1) N(1) C(3) -46.8(3) . . . . yes
N(3) Cu(1) N(2) C(4) -128.2(5) . . . . yes
N(3) Cu(1) N(2) C(6) 43.3(3) . . . . yes
N(3) C(7) N(6) C(8) -0.5(6) . . . . yes
N(3) C(7) N(6) C(21) 176.5(5) . . . . yes
N(3) C(7) C(18) C(19) -63.3(8) . . . . yes
N(3) C(7) C(18) C(20) 63.1(7) . . . . yes
N(3) C(9) C(8) N(6) 0.4(5) . . . . yes
N(3) C(9) C(22) C(3) -60.1(5) . . . . yes
N(3) C(9) C(22) C(6) 61.1(5) . . . . yes
N(4) C(1) N(1) C(3) -0.3(5) . . . . yes
N(4) C(1) C(10) C(11) 118.8(5) . . . . yes
N(4) C(1) C(10) C(12) -117.5(5) . . . . yes
N(4) C(2) C(3) C(22) 175.1(4) . . . . yes
N(5) C(4) N(2) C(6) 0.3(5) . . . . yes
N(5) C(4) C(14) C(15) -114.7(5) . . . . yes
N(5) C(4) C(14) C(16) 120.4(5) . . . . yes
N(5) C(5) C(6) C(22) -177.3(4) . . . . yes
N(6) C(7) N(3) C(9) 0.7(6) . . . . yes
N(6) C(7) C(18) C(19) 120.4(6) . . . . yes
N(6) C(7) C(18) C(20) -113.3(6) . . . . yes
N(6) C(8) C(9) C(22) -177.9(5) . . . . yes
C(1) N(1) Cu(1) C(23) -8.9(6) . . . . yes
C(1) N(1) C(3) C(2) 0.5(5) . . . . yes
C(1) N(1) C(3) C(22) -175.5(4) . . . . yes
C(1) N(4) C(2) C(3) 0.3(5) . . . . yes
C(2) N(4) C(1) C(10) 179.0(4) . . . . yes
C(2) C(3) C(22) C(6) 125.9(5) . . . . yes
C(2) C(3) C(22) C(9) -114.6(5) . . . . yes
C(3) N(1) Cu(1) C(23) 176.9(3) . . . . yes
C(3) N(1) C(1) C(10) -179.3(4) . . . . yes
C(3) C(2) N(4) C(13) -178.4(4) . . . . yes
C(3) C(22) C(6) C(5) -125.8(5) . . . . yes
C(3) C(22) C(9) C(8) 118.0(5) . . . . yes
C(4) N(2) Cu(1) C(23) 10.2(6) . . . . yes
C(4) N(2) C(6) C(5) -0.8(5) . . . . yes
C(4) N(2) C(6) C(22) 177.6(4) . . . . yes
C(4) N(5) C(5) C(6) -0.6(5) . . . . yes
C(5) N(5) C(4) C(14) -177.6(4) . . . . yes
C(5) C(6) C(22) C(9) 115.0(5) . . . . yes
C(6) N(2) Cu(1) C(23) -178.3(4) . . . . yes
C(6) N(2) C(4) C(14) 178.0(4) . . . . yes
C(6) C(5) N(5) C(17) 178.3(4) . . . . yes
C(6) C(22) C(9) C(8) -120.8(5) . . . . yes
C(7) N(3) Cu(1) C(23) 2.2(7) . . . . yes
C(7) N(3) C(9) C(8) -0.7(6) . . . . yes
C(7) N(3) C(9) C(22) 177.8(4) . . . . yes
C(7) N(6) C(8) C(9) 0.0(6) . . . . yes
C(8) N(6) C(7) C(18) 176.4(5) . . . . yes
C(9) N(3) Cu(1) C(23) 179.5(3) . . . . yes
C(9) N(3) C(7) C(18) -176.1(5) . . . . yes
C(9) C(8) N(6) C(21) -177.1(5) . . . . yes
C(10) C(1) N(4) C(13) -2.4(7) . . . . yes
C(14) C(4) N(5) C(17) 3.6(7) . . . . yes
C(18) C(7) N(6) C(21) -6.7(8) . . . . yes
C(18) C(7) N(6) C(21) -6.7(8) . . . . yes
